data_1551618
loop_
_publ_author_name
'MIKURIYA, Masahiro'
'FUKUTANI, Masami'
'OMOTE, Masataka'
'YOSHIOKA, Daisuke'
'MITSUHASHI, Ryoji'
'TANAKA, Hidekazu'
'HANDA, Makoto'

_publ_section_title
;
 Synthesis and Crystal Structure of Another Tetranuclear Oxidovanadium(IV)
 Complex with 2,6-Bis(hydroxymethyl)-4-methylphenol Having an
 N&lt;sub&gt;2&lt;/sub&gt;-Adsorption Property
;
_journal_issue 0
_journal_name_full 'X-ray Structure Analysis Online'
_journal_page_first 29
_journal_paper_doi 10.2116/xraystruct.32.29
_journal_volume 32
_journal_year 2016
_chemical_formula_sum 'C34 H64 N2 O21 S2 V4'
_chemical_formula_weight 1104.75
_space_group_crystal_system trigonal
_space_group_IT_number 148
_space_group_name_Hall '-R 3'
_space_group_name_H-M_alt 'R -3 :H'
_symmetry_space_group_name_Hall '-R 3'
_symmetry_space_group_name_H-M 'R -3 :H'
_atom_sites_solution_hydrogens mixed
_audit_creation_method SHELXL-2014/7
_cell_angle_alpha 90.000(4)
_cell_angle_beta 90.000(4)
_cell_angle_gamma 120.000(3)
_cell_formula_units_Z 18
_cell_length_a 45.690(8)
_cell_length_b 45.690(8)
_cell_length_c 12.589(2)
_cell_measurement_reflns_used 47923
_cell_measurement_temperature 90(2)
_cell_measurement_theta_max 28.677
_cell_measurement_theta_min 2.115
_cell_volume 22760(7)
_computing_cell_refinement 'Bruker SMART'
_computing_data_collection 'Bruker SMART'
_computing_data_reduction 'Bruker SAINT'
_computing_molecular_graphics 'Yadokari-XG 2009 (Wakita,Nemoto et al., 2009)'
_computing_publication_material 'SHELXL-2014/7 (Sheldrick, 2014)'
_computing_structure_refinement 'SHELXL-2014/7 (Sheldrick, 2014)'
_computing_structure_solution 'SHELXT 2014/5 (Sheldrick, 2014)'
_diffrn_ambient_temperature 90(2)
_diffrn_measured_fraction_theta_full 0.999
_diffrn_measured_fraction_theta_max 0.932
_diffrn_measurement_device_type 'CCD area detector'
_diffrn_measurement_method 'phi and omega scans'
_diffrn_radiation_type MoK\a
_diffrn_radiation_wavelength 0.71073
_diffrn_reflns_av_R_equivalents 0.0620
_diffrn_reflns_av_unetI/netI 0.0881
_diffrn_reflns_Laue_measured_fraction_full 0.999
_diffrn_reflns_Laue_measured_fraction_max 0.932
_diffrn_reflns_limit_h_max 55
_diffrn_reflns_limit_h_min -61
_diffrn_reflns_limit_k_max 61
_diffrn_reflns_limit_k_min -42
_diffrn_reflns_limit_l_max 14
_diffrn_reflns_limit_l_min -16
_diffrn_reflns_number 47923
_diffrn_reflns_point_group_measured_fraction_full 0.999
_diffrn_reflns_point_group_measured_fraction_max 0.932
_diffrn_reflns_theta_full 25.242
_diffrn_reflns_theta_max 28.677
_diffrn_reflns_theta_min 2.115
_diffrn_source 'sealed tube'
_exptl_absorpt_coefficient_mu 0.871
_exptl_absorpt_correction_T_max 0.880
_exptl_absorpt_correction_T_min 0.722
_exptl_absorpt_correction_type multi-scan
_exptl_absorpt_process_details SADABS
_exptl_crystal_colour blue
_exptl_crystal_density_diffrn 1.451
_exptl_crystal_description needle
_exptl_crystal_F_000 10332
_exptl_crystal_size_max 0.400
_exptl_crystal_size_mid 0.200
_exptl_crystal_size_min 0.150
_refine_diff_density_max 0.844
_refine_diff_density_min -0.436
_refine_diff_density_rms 0.109
_refine_ls_extinction_method none
_refine_ls_goodness_of_fit_ref 0.904
_refine_ls_hydrogen_treatment mixed
_refine_ls_matrix_type full
_refine_ls_number_parameters 507
_refine_ls_number_reflns 12145
_refine_ls_number_restraints 0
_refine_ls_restrained_S_all 0.904
_refine_ls_R_factor_all 0.0988
_refine_ls_R_factor_gt 0.0614
_refine_ls_shift/su_max 0.001
_refine_ls_shift/su_mean 0.000
_refine_ls_structure_factor_coef Fsqd
_refine_ls_weighting_details 'w=1/[\s^2^(Fo^2^)+(0.1000P)^2^] where P=(Fo^2^+2Fc^2^)/3'
_refine_ls_weighting_scheme calc
_refine_ls_wR_factor_gt 0.1516
_refine_ls_wR_factor_ref 0.1702
_reflns_Friedel_coverage 0.000
_reflns_number_gt 7887
_reflns_number_total 12145
_reflns_threshold_expression 'I > 2\s(I)'
_cod_data_source_file 32_29_1.txt
_cod_data_source_block VMO06
_cod_original_cell_volume 22758(9)
_cod_database_code 1551618
_shelx_shelxl_version_number 2014/7
_shelx_space_group_comment
;
The symmetry employed for this shelxl refinement is uniquely defined
by the following loop, which should always be used as a source of
symmetry information in preference to the above space-group names.
They are only intended as comments.
;
_shelx_estimated_absorpt_t_min 0.722
_shelx_estimated_absorpt_t_max 0.880

loop_
_space_group_symop_operation_xyz
'x, y, z'
'-y, x-y, z'
'-x+y, -x, z'
'x+2/3, y+1/3, z+1/3'
'-y+2/3, x-y+1/3, z+1/3'
'-x+y+2/3, -x+1/3, z+1/3'
'x+1/3, y+2/3, z+2/3'
'-y+1/3, x-y+2/3, z+2/3'
'-x+y+1/3, -x+2/3, z+2/3'
'-x, -y, -z'
'y, -x+y, -z'
'x-y, x, -z'
'-x+2/3, -y+1/3, -z+1/3'
'y+2/3, -x+y+1/3, -z+1/3'
'x-y+2/3, x+1/3, -z+1/3'
'-x+1/3, -y+2/3, -z+2/3'
'y+1/3, -x+y+2/3, -z+2/3'
'x-y+1/3, x+2/3, -z+2/3'

loop_
_atom_site_label
_atom_site_type_symbol
_atom_site_fract_x
_atom_site_fract_y
_atom_site_fract_z
_atom_site_U_iso_or_equiv
_atom_site_adp_type
_atom_site_occupancy
_atom_site_site_symmetry_order
_atom_site_calc_flag
_atom_site_refinement_flags_posn
_atom_site_refinement_flags_adp
V1 V 0.34260(2) 0.44449(2) 0.21337(5) 0.01840(15) Uani 1 1 d . .
V2 V 0.33838(2) 0.50880(2) 0.18645(5) 0.02146(16) Uani 1 1 d . .
V3 V 0.31556(2) 0.47646(2) 0.44119(5) 0.02161(16) Uani 1 1 d . .
V4 V 0.31773(2) 0.41197(2) 0.46495(5) 0.01975(15) Uani 1 1 d . .
O1 O 0.33750(7) 0.43086(7) 0.0949(2) 0.0252(6) Uani 1 1 d . .
O2 O 0.33202(7) 0.50687(7) 0.0613(2) 0.0305(7) Uani 1 1 d . .
O3 O 0.32231(7) 0.48993(7) 0.5608(2) 0.0294(6) Uani 1 1 d . .
O4 O 0.32499(7) 0.41475(7) 0.5897(2) 0.0261(6) Uani 1 1 d . .
O5 O 0.30878(6) 0.40467(6) 0.2933(2) 0.0206(5) Uani 1 1 d . .
C1 C 0.27550(9) 0.38847(9) 0.2643(3) 0.0201(8) Uani 1 1 d . .
C2 C 0.25591(10) 0.35479(10) 0.2978(3) 0.0248(8) Uani 1 1 d . .
C3 C 0.22163(10) 0.33615(10) 0.2715(3) 0.0267(9) Uani 1 1 d . .
H3 H 0.2087 0.3133 0.2940 0.032 Uiso 1 1 calc R U
C4 C 0.20624(10) 0.35059(11) 0.2128(3) 0.0271(9) Uani 1 1 d . .
C5 C 0.22588(10) 0.38443(10) 0.1852(3) 0.0227(8) Uani 1 1 d . .
H5 H 0.2155 0.3947 0.1469 0.027 Uiso 1 1 calc R U
C6 C 0.25999(9) 0.40404(9) 0.2108(3) 0.0207(8) Uani 1 1 d . .
C7 C 0.27265(11) 0.34100(10) 0.3676(3) 0.0251(8) Uani 1 1 d . .
H7 H 0.2568 0.3169 0.3839 0.030 Uiso 1 1 calc R U
H7A H 0.2928 0.3428 0.3318 0.030 Uiso 1 1 calc R U
O6 O 0.28251(8) 0.36099(7) 0.4649(2) 0.0271(6) Uani 1 1 d . .
H6 H 0.2841(14) 0.3512(14) 0.518(4) 0.062(19) Uiso 1 1 d . .
C8 C 0.27722(10) 0.44070(10) 0.1823(3) 0.0258(9) Uani 1 1 d . .
H8 H 0.2798 0.4429 0.1041 0.031 Uiso 1 1 calc R U
H8A H 0.2626 0.4499 0.2040 0.031 Uiso 1 1 calc R U
O7 O 0.30989(6) 0.46070(6) 0.2303(2) 0.0209(6) Uani 1 1 d . .
C9 C 0.16918(10) 0.33006(11) 0.1835(4) 0.0362(11) Uani 1 1 d . .
H9 H 0.1600 0.3452 0.1732 0.054 Uiso 1 1 calc R U
H9A H 0.1568 0.3140 0.2406 0.054 Uiso 1 1 calc R U
H9B H 0.1667 0.3176 0.1175 0.054 Uiso 1 1 calc R U
O8 O 0.34830(6) 0.51589(6) 0.3583(2) 0.0214(6) Uani 1 1 d . .
C10 C 0.38167(10) 0.53241(10) 0.3828(3) 0.0251(8) Uani 1 1 d . .
C11 C 0.40111(11) 0.56600(10) 0.3498(3) 0.0289(9) Uani 1 1 d . .
C12 C 0.43570(11) 0.58435(12) 0.3720(4) 0.0379(11) Uani 1 1 d . .
H12 H 0.4486 0.6072 0.3497 0.046 Uiso 1 1 calc R U
C13 C 0.45132(12) 0.56950(13) 0.4263(4) 0.0431(12) Uani 1 1 d . .
C14 C 0.43209(11) 0.53608(12) 0.4562(3) 0.0368(11) Uani 1 1 d . .
H14 H 0.4427 0.5258 0.4932 0.044 Uiso 1 1 calc R U
C15 C 0.39773(10) 0.51689(11) 0.4341(3) 0.0271(9) Uani 1 1 d . .
O9 O 0.37060(7) 0.56008(7) 0.1877(2) 0.0296(7) Uani 1 1 d . .
C16 C 0.38385(11) 0.58012(10) 0.2841(3) 0.0328(10) Uani 1 1 d . .
H16 H 0.3651 0.5797 0.3252 0.039 Uiso 1 1 calc R U
H16A H 0.4001 0.6039 0.2653 0.039 Uiso 1 1 calc R U
C17 C 0.48868(13) 0.58878(17) 0.4496(5) 0.078(2) Uani 1 1 d . .
H17 H 0.4939 0.5772 0.5057 0.118 Uiso 1 1 calc R U
H17A H 0.4952 0.6117 0.4732 0.118 Uiso 1 1 calc R U
H17B H 0.5013 0.5900 0.3852 0.118 Uiso 1 1 calc R U
C18 C 0.38001(10) 0.48015(11) 0.4675(3) 0.0280(9) Uani 1 1 d . .
H18 H 0.3946 0.4706 0.4494 0.034 Uiso 1 1 calc R U
H18A H 0.3770 0.4789 0.5455 0.034 Uiso 1 1 calc R U
O10 O 0.34754(6) 0.45986(6) 0.4183(2) 0.0204(5) Uani 1 1 d . .
S1 S 0.28279(3) 0.51476(3) 0.33177(9) 0.0319(3) Uani 1 1 d . .
O11 O 0.30007(7) 0.51789(7) 0.2289(2) 0.0289(6) Uani 1 1 d . .
O12 O 0.27922(7) 0.48427(7) 0.3890(2) 0.0280(6) Uani 1 1 d . .
O13 O 0.30163(9) 0.54494(8) 0.3959(3) 0.0460(9) Uani 1 1 d . .
O14 O 0.24836(8) 0.50775(9) 0.3104(3) 0.0455(9) Uani 1 1 d . .
S2 S 0.37817(2) 0.40862(2) 0.33660(7) 0.0218(2) Uani 1 1 d . .
O15 O 0.35360(7) 0.39989(7) 0.4259(2) 0.0243(6) Uani 1 1 d . .
O16 O 0.37900(7) 0.43680(7) 0.2720(2) 0.0227(6) Uani 1 1 d . .
O17 O 0.41156(7) 0.42074(7) 0.3832(2) 0.0317(7) Uani 1 1 d . .
O18 O 0.36755(7) 0.37879(7) 0.2704(2) 0.0256(6) Uani 1 1 d . .
O19 O 0.28455(6) 0.42759(6) 0.4528(2) 0.0221(6) Uani 1 1 d . .
C19 C 0.24964(10) 0.41082(11) 0.4831(3) 0.0284(9) Uani 1 1 d . .
H19 H 0.2380 0.3875 0.4547 0.034 Uiso 1 1 calc R U
H19A H 0.2387 0.4229 0.4522 0.034 Uiso 1 1 calc R U
C20 C 0.24606(13) 0.40973(16) 0.6021(4) 0.0574(17) Uani 1 1 d . .
H20 H 0.2559 0.3968 0.6325 0.086 Uiso 1 1 calc R U
H20A H 0.2221 0.3989 0.6209 0.086 Uiso 1 1 calc R U
H20B H 0.2579 0.4328 0.6304 0.086 Uiso 1 1 calc R U
O20 O 0.37232(6) 0.49354(6) 0.1970(2) 0.0209(6) Uani 1 1 d . .
N1 N 0.40381(9) 0.39561(9) 0.5966(3) 0.0337(9) Uani 1 1 d . .
H1 H 0.4013 0.4049 0.5274 0.040 Uiso 1 1 calc R U
C21 C 0.40765(10) 0.51018(11) 0.1679(3) 0.0289(9) Uani 1 1 d . .
H21 H 0.4188 0.4995 0.2062 0.035 Uiso 1 1 calc R U
H21A H 0.4187 0.5342 0.1894 0.035 Uiso 1 1 calc R U
C22 C 0.41190(12) 0.50798(13) 0.0502(4) 0.0425(12) Uani 1 1 d . .
H22 H 0.4005 0.4842 0.0285 0.064 Uiso 1 1 calc R U
H22A H 0.4360 0.5187 0.0331 0.064 Uiso 1 1 calc R U
H22B H 0.4019 0.5196 0.0122 0.064 Uiso 1 1 calc R U
C23 C 0.42365(14) 0.42511(13) 0.6685(5) 0.0546(15) Uani 1 1 d . .
H23 H 0.4275 0.4167 0.7366 0.065 Uiso 1 1 calc R U
H23A H 0.4460 0.4399 0.6360 0.065 Uiso 1 1 calc R U
C24 C 0.40783(17) 0.44512(16) 0.6907(6) 0.075(2) Uani 1 1 d . .
H24 H 0.4006 0.4506 0.6238 0.113 Uiso 1 1 calc R U
H24A H 0.4240 0.4661 0.7265 0.113 Uiso 1 1 calc R U
H24B H 0.3881 0.4323 0.7365 0.113 Uiso 1 1 calc R U
C25 C 0.36865(10) 0.37134(10) 0.6357(3) 0.0257(8) Uani 1 1 d . .
H25 H 0.3571 0.3530 0.5829 0.031 Uiso 1 1 calc R U
H25A H 0.3558 0.3834 0.6412 0.031 Uiso 1 1 calc R U
C26 C 0.36813(11) 0.35585(10) 0.7424(3) 0.0289(9) Uani 1 1 d . .
H26 H 0.3812 0.3442 0.7380 0.043 Uiso 1 1 calc R U
H26A H 0.3447 0.3396 0.7620 0.043 Uiso 1 1 calc R U
H26B H 0.3781 0.3737 0.7962 0.043 Uiso 1 1 calc R U
C27 C 0.42488(12) 0.37930(14) 0.5753(4) 0.0432(12) Uani 1 1 d . .
H27 H 0.4461 0.3959 0.5398 0.052 Uiso 1 1 calc R U
H27A H 0.4310 0.3731 0.6438 0.052 Uiso 1 1 calc R U
C28 C 0.40737(15) 0.34848(16) 0.5077(4) 0.0562(15) Uani 1 1 d . .
H28 H 0.3894 0.3301 0.5488 0.084 Uiso 1 1 calc R U
H28A H 0.4237 0.3418 0.4841 0.084 Uiso 1 1 calc R U
H28B H 0.3975 0.3533 0.4456 0.084 Uiso 1 1 calc R U

loop_
_atom_site_aniso_label
_atom_site_aniso_U_11
_atom_site_aniso_U_22
_atom_site_aniso_U_33
_atom_site_aniso_U_23
_atom_site_aniso_U_13
_atom_site_aniso_U_12
V1 0.0188(3) 0.0195(3) 0.0146(3) 0.0008(2) -0.0008(2) 0.0079(3)
V2 0.0206(3) 0.0193(3) 0.0204(3) 0.0024(3) -0.0035(3) 0.0069(3)
V3 0.0206(3) 0.0230(3) 0.0207(3) 0.0016(3) -0.0004(3) 0.0105(3)
V4 0.0227(3) 0.0222(3) 0.0147(3) 0.0024(3) 0.0008(3) 0.0115(3)
O1 0.0284(15) 0.0223(14) 0.0184(14) 0.0021(11) 0.0017(11) 0.0078(12)
O2 0.0327(16) 0.0300(16) 0.0257(15) 0.0039(12) -0.0053(13) 0.0134(13)
O3 0.0282(15) 0.0306(16) 0.0271(15) 0.0000(13) -0.0007(12) 0.0130(13)
O4 0.0307(15) 0.0304(15) 0.0188(14) 0.0017(12) -0.0012(12) 0.0165(13)
O5 0.0195(13) 0.0206(13) 0.0182(13) 0.0027(11) 0.0005(10) 0.0076(11)
C1 0.0218(19) 0.0229(19) 0.0117(17) -0.0045(14) 0.0052(14) 0.0083(16)
C2 0.030(2) 0.024(2) 0.0175(19) -0.0024(15) 0.0037(16) 0.0117(17)
C3 0.026(2) 0.023(2) 0.022(2) -0.0014(16) 0.0070(17) 0.0055(17)
C4 0.0202(19) 0.031(2) 0.023(2) -0.0074(17) 0.0032(16) 0.0074(17)
C5 0.0229(19) 0.027(2) 0.0178(18) -0.0022(16) 0.0019(15) 0.0119(17)
C6 0.0210(19) 0.0206(18) 0.0176(18) -0.0035(15) -0.0004(15) 0.0083(15)
C7 0.034(2) 0.0204(19) 0.0177(19) 0.0005(15) 0.0038(17) 0.0111(17)
O6 0.0395(17) 0.0237(15) 0.0167(14) 0.0023(12) 0.0022(13) 0.0146(13)
C8 0.023(2) 0.026(2) 0.024(2) -0.0007(16) -0.0077(16) 0.0090(17)
O7 0.0167(13) 0.0195(13) 0.0236(14) 0.0003(11) -0.0039(11) 0.0068(11)
C9 0.021(2) 0.034(2) 0.038(3) -0.007(2) 0.0006(19) 0.0020(19)
O8 0.0225(14) 0.0202(13) 0.0210(14) 0.0005(11) -0.0004(11) 0.0103(11)
C10 0.023(2) 0.026(2) 0.020(2) -0.0011(16) 0.0003(16) 0.0079(17)
C11 0.029(2) 0.026(2) 0.023(2) -0.0033(17) -0.0007(17) 0.0074(18)
C12 0.030(2) 0.033(2) 0.027(2) 0.0008(19) -0.0045(19) -0.0024(19)
C13 0.027(2) 0.047(3) 0.031(2) 0.004(2) -0.0039(19) 0.000(2)
C14 0.024(2) 0.050(3) 0.028(2) 0.007(2) -0.0053(18) 0.012(2)
C15 0.024(2) 0.033(2) 0.0186(19) -0.0026(17) -0.0027(16) 0.0099(18)
O9 0.0319(16) 0.0227(14) 0.0263(15) 0.0018(12) -0.0049(12) 0.0077(13)
C16 0.037(2) 0.020(2) 0.028(2) -0.0011(17) -0.0032(19) 0.0052(18)
C17 0.030(3) 0.084(5) 0.063(4) 0.036(3) -0.015(3) -0.015(3)
C18 0.026(2) 0.035(2) 0.023(2) -0.0003(17) -0.0064(17) 0.0155(18)
O10 0.0190(13) 0.0215(13) 0.0195(13) 0.0002(11) -0.0024(11) 0.0093(11)
S1 0.0296(6) 0.0347(6) 0.0386(6) 0.0053(5) 0.0001(5) 0.0214(5)
O11 0.0266(15) 0.0296(15) 0.0320(16) 0.0074(13) -0.0026(12) 0.0151(13)
O12 0.0240(14) 0.0311(16) 0.0303(16) 0.0042(13) 0.0007(12) 0.0149(13)
O13 0.054(2) 0.0371(19) 0.054(2) -0.0053(16) -0.0039(18) 0.0285(17)
O14 0.0342(18) 0.060(2) 0.050(2) 0.0187(18) 0.0041(16) 0.0298(17)
S2 0.0226(5) 0.0276(5) 0.0177(5) 0.0019(4) -0.0005(4) 0.0145(4)
O15 0.0313(15) 0.0308(15) 0.0170(13) 0.0053(11) 0.0043(11) 0.0201(13)
O16 0.0245(14) 0.0273(14) 0.0189(13) 0.0041(11) 0.0024(11) 0.0149(12)
O17 0.0282(16) 0.0357(17) 0.0290(16) 0.0058(13) -0.0044(13) 0.0144(14)
O18 0.0301(15) 0.0258(14) 0.0227(14) 0.0001(12) 0.0038(12) 0.0154(13)
O19 0.0201(13) 0.0230(14) 0.0223(14) 0.0019(11) 0.0005(11) 0.0102(11)
C19 0.021(2) 0.030(2) 0.027(2) -0.0029(18) 0.0025(17) 0.0075(17)
C20 0.039(3) 0.073(4) 0.026(3) -0.007(3) 0.010(2) 0.003(3)
O20 0.0189(13) 0.0210(13) 0.0187(13) 0.0012(11) -0.0014(10) 0.0068(11)
N1 0.0298(19) 0.037(2) 0.0272(19) 0.0067(16) -0.0074(16) 0.0113(17)
C21 0.021(2) 0.029(2) 0.032(2) 0.0043(18) 0.0043(17) 0.0087(17)
C22 0.034(3) 0.048(3) 0.040(3) -0.002(2) 0.012(2) 0.017(2)
C23 0.046(3) 0.042(3) 0.051(3) 0.001(3) -0.013(3) 0.004(3)
C24 0.076(5) 0.053(4) 0.088(5) 0.001(3) -0.046(4) 0.025(3)
C25 0.025(2) 0.026(2) 0.024(2) 0.0001(16) -0.0047(17) 0.0111(17)
C26 0.031(2) 0.029(2) 0.028(2) 0.0035(18) -0.0012(18) 0.0159(19)
C27 0.033(3) 0.069(4) 0.032(3) 0.021(2) 0.008(2) 0.029(3)
C28 0.075(4) 0.083(4) 0.035(3) 0.006(3) 0.015(3) 0.058(4)

loop_
_atom_type_symbol
_atom_type_description
_atom_type_scat_dispersion_real
_atom_type_scat_dispersion_imag
_atom_type_scat_source
C C 0.0033 0.0016 'International Tables Vol C Tables 4.2.6.8 and 6.1.1.4'
H H 0.0000 0.0000 'International Tables Vol C Tables 4.2.6.8 and 6.1.1.4'
N N 0.0061 0.0033 'International Tables Vol C Tables 4.2.6.8 and 6.1.1.4'
O O 0.0106 0.0060 'International Tables Vol C Tables 4.2.6.8 and 6.1.1.4'
S S 0.1246 0.1234 'International Tables Vol C Tables 4.2.6.8 and 6.1.1.4'
V V 0.3005 0.5294 'International Tables Vol C Tables 4.2.6.8 and 6.1.1.4'

loop_
_geom_angle_atom_site_label_1
_geom_angle_atom_site_label_2
_geom_angle_atom_site_label_3
_geom_angle
O1 V1 O20 103.35(12)
O1 V1 O5 102.90(12)
O20 V1 O5 151.66(11)
O1 V1 O7 104.91(13)
O20 V1 O7 78.79(11)
O5 V1 O7 84.30(11)
O1 V1 O16 104.42(13)
O20 V1 O16 94.45(11)
O5 V1 O16 89.23(11)
O7 V1 O16 150.66(11)
O1 V1 V2 101.85(10)
O20 V1 V2 39.88(8)
O5 V1 V2 123.07(8)
O7 V1 V2 39.82(7)
O16 V1 V2 131.73(8)
O2 V2 O7 102.25(13)
O2 V2 O20 101.41(13)
O7 V2 O20 77.85(10)
O2 V2 O9 94.46(13)
O7 V2 O9 163.29(11)
O20 V2 O9 99.15(11)
O2 V2 O11 96.75(14)
O7 V2 O11 89.89(11)
O20 V2 O11 159.85(11)
O9 V2 O11 87.99(12)
O2 V2 O8 175.27(13)
O7 V2 O8 82.10(10)
O20 V2 O8 81.22(10)
O9 V2 O8 81.19(10)
O11 V2 O8 81.30(10)
O2 V2 V1 98.82(11)
O7 V2 V1 39.61(8)
O20 V2 V1 39.13(7)
O9 V2 V1 137.94(9)
O11 V2 V1 129.24(8)
O8 V2 V1 85.71(7)
O3 V3 O19 104.99(13)
O3 V3 O8 103.59(13)
O19 V3 O8 150.07(11)
O3 V3 O10 104.36(13)
O19 V3 O10 79.97(11)
O8 V3 O10 84.54(11)
O3 V3 O12 105.14(14)
O19 V3 O12 92.09(11)
O8 V3 O12 88.91(11)
O10 V3 O12 150.49(12)
O3 V3 V4 100.90(11)
O19 V3 V4 40.34(8)
O8 V3 V4 124.48(8)
O10 V3 V4 41.09(8)
O12 V3 V4 130.61(9)
O4 V4 O19 102.31(13)
O4 V4 O10 101.56(13)
O19 V4 O10 78.95(11)
O4 V4 O15 95.49(12)
O19 V4 O15 161.12(11)
O10 V4 O15 91.47(11)
O4 V4 O6 95.96(13)
O19 V4 O6 95.81(12)
O10 V4 O6 162.40(11)
O15 V4 O6 88.47(12)
O4 V4 O5 175.13(12)
O19 V4 O5 81.99(10)
O10 V4 O5 81.41(10)
O15 V4 O5 80.51(10)
O6 V4 O5 81.22(11)
O4 V4 V3 97.29(10)
O19 V4 V3 39.94(8)
O10 V4 V3 40.43(7)
O15 V4 V3 131.80(8)
O6 V4 V3 135.62(9)
O5 V4 V3 87.48(7)
C1 O5 V1 120.6(2)
C1 O5 V4 114.7(2)
V1 O5 V4 111.17(12)
O5 C1 C6 124.1(3)
O5 C1 C2 116.1(3)
C6 C1 C2 119.6(4)
C3 C2 C1 120.2(4)
C3 C2 C7 122.4(4)
C1 C2 C7 117.3(4)
C4 C3 C2 121.0(4)
C4 C3 H3 119.5
C2 C3 H3 119.5
C5 C4 C3 117.5(4)
C5 C4 C9 121.9(4)
C3 C4 C9 120.6(4)
C4 C5 C6 123.4(4)
C4 C5 H5 118.3
C6 C5 H5 118.3
C5 C6 C1 118.1(4)
C5 C6 C8 117.3(3)
C1 C6 C8 124.5(3)
O6 C7 C2 107.0(3)
O6 C7 H7 110.3
C2 C7 H7 110.3
O6 C7 H7A 110.3
C2 C7 H7A 110.3
H7 C7 H7A 108.6
C7 O6 V4 121.9(2)
C7 O6 H6 115(4)
V4 O6 H6 112(4)
O7 C8 C6 114.2(3)
O7 C8 H8 108.7
C6 C8 H8 108.7
O7 C8 H8A 108.7
C6 C8 H8A 108.7
H8 C8 H8A 107.6
C8 O7 V1 117.0(2)
C8 O7 V2 118.9(2)
V1 O7 V2 100.58(11)
C4 C9 H9 109.5
C4 C9 H9A 109.5
H9 C9 H9A 109.5
C4 C9 H9B 109.5
H9 C9 H9B 109.5
H9A C9 H9B 109.5
C10 O8 V3 121.1(2)
C10 O8 V2 113.4(2)
V3 O8 V2 112.34(12)
O8 C10 C11 117.6(4)
O8 C10 C15 123.3(4)
C11 C10 C15 119.0(4)
C10 C11 C12 120.4(4)
C10 C11 C16 117.1(4)
C12 C11 C16 122.3(4)
C13 C12 C11 120.6(4)
C13 C12 H12 119.7
C11 C12 H12 119.7
C14 C13 C12 118.5(4)
C14 C13 C17 120.1(5)
C12 C13 C17 121.3(5)
C13 C14 C15 122.5(4)
C13 C14 H14 118.8
C15 C14 H14 118.8
C14 C15 C10 118.9(4)
C14 C15 C18 116.9(4)
C10 C15 C18 124.2(4)
C16 O9 V2 124.0(2)
O9 C16 C11 109.4(3)
O9 C16 H16 109.8
C11 C16 H16 109.8
O9 C16 H16A 109.8
C11 C16 H16A 109.8
H16 C16 H16A 108.2
C13 C17 H17 109.5
C13 C17 H17A 109.5
H17 C17 H17A 109.5
C13 C17 H17B 109.5
H17 C17 H17B 109.5
H17A C17 H17B 109.5
O10 C18 C15 113.8(3)
O10 C18 H18 108.8
C15 C18 H18 108.8
O10 C18 H18A 108.8
C15 C18 H18A 108.8
H18 C18 H18A 107.7
C18 O10 V3 114.4(2)
C18 O10 V4 119.8(2)
V3 O10 V4 98.48(11)
O13 S1 O14 111.8(2)
O13 S1 O11 111.0(2)
O14 S1 O11 108.78(19)
O13 S1 O12 110.62(19)
O14 S1 O12 106.14(18)
O11 S1 O12 108.27(17)
S1 O11 V2 132.09(17)
S1 O12 V3 127.93(17)
O18 S2 O17 112.33(17)
O18 S2 O15 109.01(16)
O17 S2 O15 107.54(17)
O18 S2 O16 110.17(16)
O17 S2 O16 108.53(16)
O15 S2 O16 109.19(15)
S2 O15 V4 135.11(16)
S2 O16 V1 132.81(16)
C19 O19 V3 127.3(2)
C19 O19 V4 129.4(2)
V3 O19 V4 99.72(12)
O19 C19 C20 110.9(3)
O19 C19 H19 109.5
C20 C19 H19 109.5
O19 C19 H19A 109.5
C20 C19 H19A 109.5
H19 C19 H19A 108.1
C19 C20 H20 109.5
C19 C20 H20A 109.5
H20 C20 H20A 109.5
C19 C20 H20B 109.5
H20 C20 H20B 109.5
H20A C20 H20B 109.5
C21 O20 V1 125.4(2)
C21 O20 V2 131.1(2)
V1 O20 V2 100.98(11)
C23 N1 C25 114.1(4)
C23 N1 C27 107.7(4)
C25 N1 C27 113.8(3)
C23 N1 H1 106.9
C25 N1 H1 106.9
C27 N1 H1 106.9
O20 C21 C22 111.2(3)
O20 C21 H21 109.4
C22 C21 H21 109.4
O20 C21 H21A 109.4
C22 C21 H21A 109.4
H21 C21 H21A 108.0
C21 C22 H22 109.5
C21 C22 H22A 109.5
H22 C22 H22A 109.5
C21 C22 H22B 109.5
H22 C22 H22B 109.5
H22A C22 H22B 109.5
C24 C23 N1 114.6(5)
C24 C23 H23 108.6
N1 C23 H23 108.6
C24 C23 H23A 108.6
N1 C23 H23A 108.6
H23 C23 H23A 107.6
C23 C24 H24 109.5
C23 C24 H24A 109.5
H24 C24 H24A 109.5
C23 C24 H24B 109.5
H24 C24 H24B 109.5
H24A C24 H24B 109.5
N1 C25 C26 113.3(3)
N1 C25 H25 108.9
C26 C25 H25 108.9
N1 C25 H25A 108.9
C26 C25 H25A 108.9
H25 C25 H25A 107.7
C25 C26 H26 109.5
C25 C26 H26A 109.5
H26 C26 H26A 109.5
C25 C26 H26B 109.5
H26 C26 H26B 109.5
H26A C26 H26B 109.5
C28 C27 N1 113.3(4)
C28 C27 H27 108.9
N1 C27 H27 108.9
C28 C27 H27A 108.9
N1 C27 H27A 108.9
H27 C27 H27A 107.7
C27 C28 H28 109.5
C27 C28 H28A 109.5
H28 C28 H28A 109.5
C27 C28 H28B 109.5
H28 C28 H28B 109.5
H28A C28 H28B 109.5

loop_
_geom_bond_atom_site_label_1
_geom_bond_atom_site_label_2
_geom_bond_distance
V1 O1 1.588(3)
V1 O20 1.966(3)
V1 O5 1.974(3)
V1 O7 1.983(3)
V1 O16 2.004(3)
V1 V2 3.0583(11)
V2 O2 1.597(3)
V2 O7 1.992(3)
V2 O20 1.998(3)
V2 O9 2.051(3)
V2 O11 2.061(3)
V2 O8 2.200(3)
V3 O3 1.597(3)
V3 O19 1.962(3)
V3 O8 1.969(3)
V3 O10 1.975(3)
V3 O12 1.977(3)
V3 V4 3.0123(11)
V4 O4 1.597(3)
V4 O19 1.978(3)
V4 O10 2.002(3)
V4 O15 2.034(3)
V4 O6 2.065(3)
V4 O5 2.194(3)
O5 C1 1.366(4)
C1 C6 1.402(5)
C1 C2 1.404(5)
C2 C3 1.398(6)
C2 C7 1.495(6)
C3 C4 1.393(6)
C3 H3 0.9500
C4 C5 1.389(6)
C4 C9 1.515(5)
C5 C6 1.392(5)
C5 H5 0.9500
C6 C8 1.495(5)
C7 O6 1.458(5)
C7 H7 0.9900
C7 H7A 0.9900
O6 H6 0.82(6)
C8 O7 1.437(4)
C8 H8 0.9900
C8 H8A 0.9900
C9 H9 0.9800
C9 H9A 0.9800
C9 H9B 0.9800
O8 C10 1.356(5)
C10 C11 1.397(5)
C10 C15 1.407(6)
C11 C12 1.398(6)
C11 C16 1.494(6)
C12 C13 1.386(7)
C12 H12 0.9500
C13 C14 1.380(7)
C13 C17 1.507(7)
C14 C15 1.391(6)
C14 H14 0.9500
C15 C18 1.513(6)
O9 C16 1.457(5)
C16 H16 0.9900
C16 H16A 0.9900
C17 H17 0.9800
C17 H17A 0.9800
C17 H17B 0.9800
C18 O10 1.438(4)
C18 H18 0.9900
C18 H18A 0.9900
S1 O13 1.452(4)
S1 O14 1.465(3)
S1 O11 1.486(3)
S1 O12 1.503(3)
S2 O18 1.458(3)
S2 O17 1.461(3)
S2 O15 1.495(3)
S2 O16 1.507(3)
O19 C19 1.433(4)
C19 C20 1.505(6)
C19 H19 0.9900
C19 H19A 0.9900
C20 H20 0.9800
C20 H20A 0.9800
C20 H20B 0.9800
O20 C21 1.446(4)
N1 C23 1.495(6)
N1 C25 1.507(5)
N1 C27 1.507(6)
N1 H1 1.0000
C21 C22 1.504(6)
C21 H21 0.9900
C21 H21A 0.9900
C22 H22 0.9800
C22 H22A 0.9800
C22 H22B 0.9800
C23 C24 1.448(8)
C23 H23 0.9900
C23 H23A 0.9900
C24 H24 0.9800
C24 H24A 0.9800
C24 H24B 0.9800
C25 C26 1.512(5)
C25 H25 0.9900
C25 H25A 0.9900
C26 H26 0.9800
C26 H26A 0.9800
C26 H26B 0.9800
C27 C28 1.490(8)
C27 H27 0.9900
C27 H27A 0.9900
C28 H28 0.9800
C28 H28A 0.9800
C28 H28B 0.9800

loop_
_geom_hbond_atom_site_label_D
_geom_hbond_atom_site_label_H
_geom_hbond_atom_site_label_A
_geom_hbond_distance_DH
_geom_hbond_distance_HA
_geom_hbond_distance_DA
_geom_hbond_angle_DHA
_geom_hbond_site_symmetry_A
C18 H18 S2 0.99 2.91 3.623(4) 129.7 .
C18 H18 O16 0.99 2.60 3.144(5) 114.4 .
C19 H19A O12 0.99 2.59 3.155(5) 115.9 .
N1 H1 S2 1.00 2.66 3.625(4) 161.0 .
N1 H1 O15 1.00 2.44 3.220(4) 134.7 .
N1 H1 O17 1.00 1.92 2.873(5) 157.5 .
C21 H21 O16 0.99 2.64 3.207(5) 116.2 .
C25 H25A O4 0.99 2.54 3.494(5) 161.2 .
C26 H26 O1 0.98 2.51 3.459(5) 162.5 9
C27 H27A O1 0.99 2.42 3.308(5) 148.3 9
C18 H18 S2 0.99 2.91 3.623(4) 129.7 .
C18 H18 O16 0.99 2.60 3.144(5) 114.4 .
O6 H6 S2 0.82(6) 2.71(6) 3.463(3) 153(5) 5
O6 H6 O18 0.82(6) 1.79(6) 2.590(4) 164(6) 5

loop_
_geom_torsion_atom_site_label_1
_geom_torsion_atom_site_label_2
_geom_torsion_atom_site_label_3
_geom_torsion_atom_site_label_4
_geom_torsion
V1 O5 C1 C6 -26.5(4)
V4 O5 C1 C6 110.7(3)
V1 O5 C1 C2 157.8(3)
V4 O5 C1 C2 -65.0(4)
O5 C1 C2 C3 -179.7(3)
C6 C1 C2 C3 4.4(5)
O5 C1 C2 C7 4.3(5)
C6 C1 C2 C7 -171.6(3)
C1 C2 C3 C4 -0.6(6)
C7 C2 C3 C4 175.2(4)
C2 C3 C4 C5 -2.4(6)
C2 C3 C4 C9 179.2(4)
C3 C4 C5 C6 1.7(6)
C9 C4 C5 C6 -179.9(4)
C4 C5 C6 C1 2.0(6)
C4 C5 C6 C8 -175.9(4)
O5 C1 C6 C5 179.4(3)
C2 C1 C6 C5 -5.1(5)
O5 C1 C6 C8 -2.9(6)
C2 C1 C6 C8 172.7(4)
C3 C2 C7 O6 -113.7(4)
C1 C2 C7 O6 62.2(4)
C2 C7 O6 V4 -64.0(4)
C5 C6 C8 O7 167.4(3)
C1 C6 C8 O7 -10.3(6)
C6 C8 O7 V1 51.6(4)
C6 C8 O7 V2 172.6(2)
V3 O8 C10 C11 -156.8(3)
V2 O8 C10 C11 65.0(4)
V3 O8 C10 C15 26.8(5)
V2 O8 C10 C15 -111.4(4)
O8 C10 C11 C12 -179.6(4)
C15 C10 C11 C12 -3.0(6)
O8 C10 C11 C16 -3.9(6)
C15 C10 C11 C16 172.7(4)
C10 C11 C12 C13 0.5(7)
C16 C11 C12 C13 -175.0(4)
C11 C12 C13 C14 1.2(7)
C11 C12 C13 C17 179.2(5)
C12 C13 C14 C15 -0.2(7)
C17 C13 C14 C15 -178.2(5)
C13 C14 C15 C10 -2.3(7)
C13 C14 C15 C18 177.5(4)
O8 C10 C15 C14 -179.7(4)
C11 C10 C15 C14 3.9(6)
O8 C10 C15 C18 0.4(6)
C11 C10 C15 C18 -176.0(4)
V2 O9 C16 C11 55.5(4)
C10 C11 C16 O9 -59.1(5)
C12 C11 C16 O9 116.5(4)
C14 C15 C18 O10 -164.3(4)
C10 C15 C18 O10 15.6(6)
C15 C18 O10 V3 -56.2(4)
C15 C18 O10 V4 -172.7(3)
O13 S1 O11 V2 84.6(3)
O14 S1 O11 V2 -151.9(2)
O12 S1 O11 V2 -37.0(3)
O13 S1 O12 V3 -58.8(3)
O14 S1 O12 V3 179.7(2)
O11 S1 O12 V3 63.1(3)
O18 S2 O15 V4 -109.7(2)
O17 S2 O15 V4 128.3(2)
O16 S2 O15 V4 10.7(3)
O18 S2 O16 V1 73.3(2)
O17 S2 O16 V1 -163.4(2)
O15 S2 O16 V1 -46.4(3)
V3 O19 C19 C20 -82.3(5)
V4 O19 C19 C20 71.9(5)
V1 O20 C21 C22 79.1(4)
V2 O20 C21 C22 -79.2(4)
C25 N1 C23 C24 -56.9(6)
C27 N1 C23 C24 175.7(5)
C23 N1 C25 C26 -60.2(5)
C27 N1 C25 C26 64.0(5)
C23 N1 C27 C28 177.6(4)
C25 N1 C27 C28 50.1(5)
